data_7719960
loop_
_publ_author_name
'Ferrari-Argach\'a, Carolina'
'Valiero, Santiago'
'Rojas-Dotti, Carlos'
'Loaces, Aparicio'
'Chiozzone, Ra\'ul'
'Moliner, Fernando Nicol\'as'
'Suescun, Leopoldo'
'Cano, Joan'
'Lloret, Francesc'
'Mart\'inez-Lillo, Jos\'e'
'Gonz\'alez, Ricardo'

_publ_section_title
;
 Self-assembly of lanthanide-based Single-Ion Magnets (SIMs) into 1D
 networks via Re(IV)-based metalloligands
;
_journal_name_full 'Dalton Transactions'
_journal_paper_doi 10.1039/D5DT01890K
_journal_year 2025
_chemical_formula_sum 'C20 H34 Br5 Gd N5 O9 Re'
_chemical_formula_weight 1231.52
_space_group_crystal_system triclinic
_space_group_IT_number 2
_space_group_name_Hall '-P 1'
_space_group_name_H-M_alt 'P -1'
_atom_sites_solution_hydrogens mixed
_audit_creation_method SHELXL-2018/3
_audit_update_record
;
2025-11-27 deposited with the CCDC.	2025-12-01 downloaded from the CCDC.
;
_cell_angle_alpha 111.653(2)
_cell_angle_beta 95.272(2)
_cell_angle_gamma 105.196(2)
_cell_formula_units_Z 2
_cell_length_a 8.2309(4)
_cell_length_b 14.7812(7)
_cell_length_c 15.6635(8)
_cell_measurement_reflns_used 1971
_cell_measurement_temperature 100(2)
_cell_measurement_theta_max 26.5
_cell_measurement_theta_min 2.60
_cell_volume 1671.04(15)
_computing_data_collection 'APEX3 (Bruker, 2016)'
_computing_data_reduction 'APEX3 (Bruker, 2016)'
_computing_molecular_graphics 'SHELXLE 2011 (Sheldrick, 2008)'
_computing_publication_material 'SHELXLE 2011 (Sheldrick, 2008)'
_computing_structure_refinement 'SHELXL-2018/3 (Sheldrick, 2018)'
_computing_structure_solution 'SHELXT 2014/5 (Sheldrick, 2014)'
_diffrn_ambient_temperature 100(2)
_diffrn_measured_fraction_theta_full 0.999
_diffrn_measured_fraction_theta_max 0.988
_diffrn_measurement_device_type 'Bruker APEX-II CCD'
_diffrn_radiation_type MoK\a
_diffrn_radiation_wavelength 0.71073
_diffrn_reflns_av_R_equivalents 0.0515
_diffrn_reflns_av_unetI/netI 0.0347
_diffrn_reflns_Laue_measured_fraction_full 0.999
_diffrn_reflns_Laue_measured_fraction_max 0.988
_diffrn_reflns_limit_h_max 11
_diffrn_reflns_limit_h_min -11
_diffrn_reflns_limit_k_max 21
_diffrn_reflns_limit_k_min -21
_diffrn_reflns_limit_l_max 22
_diffrn_reflns_limit_l_min -22
_diffrn_reflns_number 73258
_diffrn_reflns_point_group_measured_fraction_full 0.999
_diffrn_reflns_point_group_measured_fraction_max 0.988
_diffrn_reflns_theta_full 25.242
_diffrn_reflns_theta_max 30.830
_diffrn_reflns_theta_min 2.860
_exptl_absorpt_coefficient_mu 11.615
_exptl_absorpt_correction_T_max 0.978
_exptl_absorpt_correction_T_min 0.955
_exptl_absorpt_correction_type multi-scan
_exptl_absorpt_process_details SADABS
_exptl_crystal_colour orange
_exptl_crystal_density_diffrn 2.448
_exptl_crystal_description block
_exptl_crystal_F_000 1150
_exptl_crystal_size_max 0.220
_exptl_crystal_size_mid 0.160
_exptl_crystal_size_min 0.125
_exptl_transmission_factor_max 0.6449
_exptl_transmission_factor_min 0.4627
_refine_diff_density_max 1.857
_refine_diff_density_min -1.025
_refine_diff_density_rms 0.164
_refine_ls_extinction_coef 0.00080(4)
_refine_ls_extinction_expression Fc^*^=kFc[1+0.001xFc^2^\l^3^/sin(2\q)]^-1/4^
_refine_ls_extinction_method 'SHELXL-2018/3 (Sheldrick 2018)'
_refine_ls_goodness_of_fit_ref 1.034
_refine_ls_hydrogen_treatment mixed
_refine_ls_matrix_type full
_refine_ls_number_parameters 415
_refine_ls_number_reflns 10382
_refine_ls_number_restraints 0
_refine_ls_restrained_S_all 1.034
_refine_ls_R_factor_all 0.0407
_refine_ls_R_factor_gt 0.0252
_refine_ls_shift/su_max 0.002
_refine_ls_shift/su_mean 0.000
_refine_ls_structure_factor_coef Fsqd
_refine_ls_weighting_details 'w=1/[\s^2^(Fo^2^)+(0.0122P)^2^+2.2509P] where P=(Fo^2^+2Fc^2^)/3'
_refine_ls_weighting_scheme calc
_refine_ls_wR_factor_gt 0.0417
_refine_ls_wR_factor_ref 0.0451
_reflns_Friedel_coverage 0.000
_reflns_number_gt 8466
_reflns_number_total 10382
_reflns_threshold_expression 'I > 2\s(I)'
_cod_data_source_file d5dt01890k2.cif
_cod_data_source_block mo_191213_LS_CF_Re34Gd245_0m_a
_cod_depositor_comments
;
The following automatic conversions were performed:

data item '_exptl_absorpt_correction_type' value 'multi scan' was
changed to 'multi-scan' in accordance with the
/home/data/users/saulius/crontab/automatic-downloads/rss-feeds/RSC/lib/dictionaries/cif_core.dic
dictionary named 'cif_core.dic' version 2.4.2 last updated on
2011-04-26.

Automatic conversion script
Id: cif_fix_values 8170 2020-07-09 18:12:32Z antanas 
;
_cod_original_cell_volume 1671.04(14)
_cod_database_code 7719960
_shelx_shelxl_version_number 2018/3
_shelx_space_group_comment
;
The symmetry employed for this shelxl refinement is uniquely defined
by the following loop, which should always be used as a source of
symmetry information in preference to the above space-group names.
They are only intended as comments.
;

loop_
_space_group_symop_operation_xyz
'x, y, z'
'-x, -y, -z'

loop_
_atom_site_label
_atom_site_type_symbol
_atom_site_fract_x
_atom_site_fract_y
_atom_site_fract_z
_atom_site_U_iso_or_equiv
_atom_site_adp_type
_atom_site_occupancy
_atom_site_site_symmetry_order
_atom_site_calc_flag
_atom_site_refinement_flags_posn
_atom_site_refinement_flags_adp
_atom_site_refinement_flags_occupancy
_atom_site_disorder_assembly
_atom_site_disorder_group
N1 N 0.9177(3) 0.91517(17) 0.66804(17) 0.0135(5) Uani 1 1 d . . . . .
Gd1 Gd 0.69146(2) 0.46622(2) 0.37477(2) 0.01088(3) Uani 1 1 d . . . . .
Re1 Re 0.86778(2) 1.05700(2) 0.74989(2) 0.01459(3) Uani 1 1 d . . . . .
C1 C 1.0618(4) 0.9163(2) 0.6327(2) 0.0158(6) Uani 1 1 d . . . . .
H1 H 1.138702 0.980135 0.639470 0.019 Uiso 1 1 calc R U . . .
O1 O 0.5502(2) 0.64613(15) 0.60693(14) 0.0154(4) Uani 1 1 d . . . . .
Br1 Br 0.80986(4) 1.21721(2) 0.84461(2) 0.02318(7) Uani 1 1 d . . . . .
Br2 Br 0.82683(4) 0.98874(2) 0.87372(2) 0.02023(7) Uani 1 1 d . . . . .
C2 C 1.1001(4) 0.8275(2) 0.5872(2) 0.0154(6) Uani 1 1 d . . . . .
H2 H 1.205215 0.831462 0.566038 0.018 Uiso 1 1 calc R U . . .
O2 O 0.7088(3) 0.54829(14) 0.54044(14) 0.0142(4) Uani 1 1 d . . . . .
Br3 Br 0.55576(4) 0.97114(2) 0.67322(2) 0.02445(7) Uani 1 1 d . . . . .
C3 C 0.9859(3) 0.7317(2) 0.57172(19) 0.0115(5) Uani 1 1 d . . . . .
O3 O 0.9759(2) 0.58004(15) 0.44056(14) 0.0149(4) Uani 1 1 d . . . . .
C4 C 0.8314(3) 0.7303(2) 0.6022(2) 0.0124(5) Uani 1 1 d . . . . .
O4 O 1.1622(3) 0.63122(15) 0.57488(14) 0.0160(4) Uani 1 1 d . . . . .
Br4 Br 0.91377(5) 1.10441(2) 0.61499(2) 0.02797(8) Uani 1 1 d . . . . .
Br5 Br 1.18238(4) 1.14081(2) 0.82267(2) 0.02272(7) Uani 1 1 d . . . . .
C5 C 0.8059(4) 0.8234(2) 0.6516(2) 0.0139(6) Uani 1 1 d . . . . .
H5 H 0.703269 0.821971 0.675114 0.017 Uiso 1 1 calc R U . . .
C6 C 0.6861(4) 0.6334(2) 0.58174(19) 0.0133(5) Uani 1 1 d . . . . .
C7 C 1.0424(3) 0.6378(2) 0.5250(2) 0.0132(5) Uani 1 1 d . . . . .
C1A C 0.3507(4) 0.3543(2) 0.1904(2) 0.0172(6) Uani 1 1 d . . . . .
H1A H 0.409579 0.311537 0.154226 0.021 Uiso 1 1 calc R U . . .
N1A N 0.1821(3) 0.3256(2) 0.16318(19) 0.0198(5) Uani 1 1 d . . . . .
O1A O 0.4381(3) 0.43326(16) 0.25983(15) 0.0188(4) Uani 1 1 d . . . . .
C2A C 0.0823(4) 0.3851(3) 0.2163(3) 0.0321(8) Uani 1 1 d . . . . .
H2AA H 0.004407 0.397228 0.173584 0.048 Uiso 1 1 calc R U . . .
H2AB H 0.160210 0.451123 0.263301 0.048 Uiso 1 1 calc R U . . .
H2AC H 0.014759 0.347200 0.247943 0.048 Uiso 1 1 calc R U . . .
C3A C 0.0881(4) 0.2316(3) 0.0808(2) 0.0276(7) Uani 1 1 d . . . . .
H3AA H 0.020685 0.247870 0.036939 0.041 Uiso 1 1 calc R U . . .
H3AB H 0.010470 0.183580 0.100218 0.041 Uiso 1 1 calc R U . . .
H3AC H 0.169775 0.200099 0.050001 0.041 Uiso 1 1 calc R U . . .
O1B O 0.6625(3) 0.31327(15) 0.24041(14) 0.0167(4) Uani 1 1 d . . . . .
C1B C 0.6786(4) 0.2285(2) 0.2295(2) 0.0176(6) Uani 1 1 d . . . . .
H1B H 0.703092 0.216143 0.283877 0.021 Uiso 1 1 calc R U . . .
N1B N 0.6638(3) 0.15483(19) 0.14669(18) 0.0205(6) Uani 1 1 d . . . . .
C2B C 0.6804(5) 0.0561(2) 0.1393(3) 0.0286(8) Uani 1 1 d . . . . .
H2BA H 0.566764 0.003452 0.115023 0.043 Uiso 1 1 calc R U . . .
H2BB H 0.728720 0.062299 0.201566 0.043 Uiso 1 1 calc R U . . .
H2BC H 0.756972 0.036572 0.096517 0.043 Uiso 1 1 calc R U . . .
C3B C 0.6132(5) 0.1663(3) 0.0606(2) 0.0284(8) Uani 1 1 d . . . . .
H3BA H 0.673056 0.133201 0.013101 0.043 Uiso 1 1 calc R U . . .
H3BB H 0.644003 0.239456 0.073517 0.043 Uiso 1 1 calc R U . . .
H3BC H 0.488513 0.133879 0.037244 0.043 Uiso 1 1 calc R U . . .
O1C O 0.6383(3) 0.62141(16) 0.40014(15) 0.0189(4) Uani 1 1 d . . . . .
C1C C 0.5065(7) 0.6507(4) 0.4031(4) 0.0100(10) Uani 0.5 1 d . . P A 1
H1C H 0.398985 0.607307 0.403687 0.012 Uiso 0.5 1 calc R U P A 1
N1C N 0.522(17) 0.745(9) 0.405(9) 0.0194(5) Uani 0.5 1 d . . P A 1
C2CA C 0.3607(8) 0.7743(5) 0.4016(4) 0.0181(12) Uani 0.5 1 d . . P A 1
H2CA H 0.335479 0.783369 0.343468 0.027 Uiso 0.5 1 calc R U P A 1
H2CB H 0.376544 0.838566 0.455767 0.027 Uiso 0.5 1 calc R U P A 1
H2CC H 0.264672 0.719617 0.403083 0.027 Uiso 0.5 1 calc R U P A 1
C3C C 0.6767(8) 0.8171(4) 0.4118(5) 0.0201(13) Uani 0.5 1 d . . P A 1
H3CA H 0.671482 0.830534 0.355037 0.030 Uiso 0.5 1 calc R U P A 1
H3CB H 0.771732 0.790033 0.418114 0.030 Uiso 0.5 1 calc R U P A 1
H3CC H 0.695633 0.881147 0.466924 0.030 Uiso 0.5 1 calc R U P A 1
C2C C 0.6514(8) 0.7029(5) 0.3886(5) 0.0224(13) Uani 0.5 1 d . . P A 2
H2C H 0.748445 0.733978 0.368786 0.027 Uiso 0.5 1 calc R U P A 2
N4C N 0.522(17) 0.745(9) 0.405(9) 0.0194(5) Uani 0.5 1 d . . P A 2
C5C C 0.3781(10) 0.7032(6) 0.4310(6) 0.0357(18) Uani 0.5 1 d . . P A 2
H5CA H 0.278432 0.711807 0.399419 0.054 Uiso 0.5 1 calc R U P A 2
H5CB H 0.391318 0.737564 0.499236 0.054 Uiso 0.5 1 calc R U P A 2
H5CC H 0.360550 0.629887 0.413003 0.054 Uiso 0.5 1 calc R U P A 2
C6C C 0.5492(11) 0.8450(6) 0.3951(6) 0.0362(18) Uani 0.5 1 d . . P A 2
H6CA H 0.455288 0.837182 0.347031 0.054 Uiso 0.5 1 calc R U P A 2
H6CB H 0.659225 0.864004 0.376398 0.054 Uiso 0.5 1 calc R U P A 2
H6CC H 0.550799 0.898864 0.455240 0.054 Uiso 0.5 1 calc R U P A 2
C1D C 0.5919(5) 0.3793(3) -0.0146(2) 0.0300(8) Uani 1 1 d . . . . .
N1D N 0.6445(4) 0.4353(2) -0.06234(19) 0.0246(6) Uani 1 1 d . . . . .
O1D O 0.6420(4) 0.4063(2) 0.07029(18) 0.0463(8) Uani 1 1 d . . . . .
C2D C 0.5777(5) 0.3958(3) -0.1628(2) 0.0309(8) Uani 1 1 d . . . . .
H2DA H 0.672575 0.391782 -0.196011 0.046 Uiso 1 1 calc R U . . .
H2DB H 0.522065 0.441782 -0.175689 0.046 Uiso 1 1 calc R U . . .
H2DC H 0.493357 0.327100 -0.184416 0.046 Uiso 1 1 calc R U . . .
C3D C 0.7769(5) 0.5356(3) -0.0174(3) 0.0389(9) Uani 1 1 d . . . . .
H3DA H 0.878220 0.533379 -0.045500 0.058 Uiso 1 1 calc R U . . .
H3DB H 0.809369 0.553355 0.049946 0.058 Uiso 1 1 calc R U . . .
H3DC H 0.732351 0.587414 -0.026483 0.058 Uiso 1 1 calc R U . . .
C1E C 0.9045(5) 0.6074(3) 0.2550(3) 0.0304(8) Uani 1 1 d . . . . .
H1EA H 0.993968 0.598043 0.218521 0.046 Uiso 1 1 calc R U . . .
H1EB H 0.958299 0.655333 0.320206 0.046 Uiso 1 1 calc R U . . .
H1EC H 0.827795 0.635039 0.227869 0.046 Uiso 1 1 calc R U . . .
O1E O 0.8072(3) 0.51057(17) 0.25258(16) 0.0193(5) Uani 1 1 d . . . . .
H1ED H 0.765(5) 0.475(3) 0.204(3) 0.029 Uiso 1 1 d . U . . .

loop_
_atom_site_aniso_label
_atom_site_aniso_U_11
_atom_site_aniso_U_22
_atom_site_aniso_U_33
_atom_site_aniso_U_23
_atom_site_aniso_U_13
_atom_site_aniso_U_12
N1 0.0124(11) 0.0110(11) 0.0162(12) 0.0055(10) 0.0017(9) 0.0027(9)
Gd1 0.01054(6) 0.01009(6) 0.01106(7) 0.00327(5) 0.00201(5) 0.00344(5)
Re1 0.01692(6) 0.01089(5) 0.01555(6) 0.00418(4) 0.00336(4) 0.00561(4)
C1 0.0145(13) 0.0132(13) 0.0177(15) 0.0060(11) 0.0034(11) 0.0020(11)
O1 0.0132(9) 0.0149(10) 0.0168(11) 0.0048(8) 0.0060(8) 0.0039(8)
Br1 0.03298(17) 0.01623(14) 0.02125(16) 0.00437(12) 0.00577(13) 0.01415(13)
Br2 0.02710(16) 0.01855(14) 0.01791(15) 0.00849(12) 0.00754(12) 0.00941(12)
C2 0.0135(13) 0.0135(13) 0.0199(15) 0.0070(12) 0.0055(11) 0.0046(11)
O2 0.0165(10) 0.0099(9) 0.0148(10) 0.0041(8) 0.0037(8) 0.0032(8)
Br3 0.01786(14) 0.02370(16) 0.02680(17) 0.00371(13) -0.00037(12) 0.01015(12)
C3 0.0132(12) 0.0102(12) 0.0089(13) 0.0025(10) -0.0008(10) 0.0033(10)
O3 0.0129(9) 0.0145(9) 0.0105(10) 0.0008(8) 0.0023(8) 0.0002(8)
C4 0.0134(13) 0.0129(13) 0.0113(13) 0.0047(11) 0.0030(10) 0.0049(10)
O4 0.0156(10) 0.0140(10) 0.0170(11) 0.0043(8) -0.0002(8) 0.0069(8)
Br4 0.0474(2) 0.01856(15) 0.02099(17) 0.01076(13) 0.00935(15) 0.01074(14)
Br5 0.01828(14) 0.01620(14) 0.02556(17) 0.00264(12) 0.00206(12) 0.00214(11)
C5 0.0118(13) 0.0136(13) 0.0150(14) 0.0057(11) 0.0032(11) 0.0022(10)
C6 0.0156(13) 0.0127(13) 0.0098(13) 0.0047(11) 0.0010(10) 0.0021(11)
C7 0.0109(12) 0.0110(12) 0.0190(15) 0.0071(11) 0.0065(11) 0.0026(10)
C1A 0.0178(14) 0.0203(14) 0.0155(15) 0.0090(12) 0.0034(11) 0.0072(12)
N1A 0.0154(12) 0.0212(13) 0.0208(14) 0.0084(11) 0.0010(10) 0.0039(10)
O1A 0.0158(10) 0.0185(10) 0.0182(11) 0.0059(9) -0.0026(8) 0.0037(8)
C2A 0.0176(16) 0.041(2) 0.034(2) 0.0095(17) 0.0054(14) 0.0123(15)
C3A 0.0229(16) 0.0264(17) 0.0274(19) 0.0091(15) -0.0047(14) 0.0043(14)
O1B 0.0180(10) 0.0159(10) 0.0151(10) 0.0041(8) 0.0025(8) 0.0074(8)
C1B 0.0174(14) 0.0162(14) 0.0145(14) 0.0025(12) 0.0017(11) 0.0037(11)
N1B 0.0228(13) 0.0163(12) 0.0155(13) 0.0003(10) 0.0026(10) 0.0050(10)
C2B 0.0337(19) 0.0152(15) 0.032(2) 0.0012(14) 0.0070(15) 0.0114(14)
C3B 0.0366(19) 0.0289(18) 0.0132(16) 0.0002(14) 0.0040(14) 0.0129(15)
O1C 0.0223(11) 0.0161(10) 0.0196(11) 0.0068(9) 0.0015(9) 0.0098(9)
C1C 0.013(2) 0.011(2) 0.006(2) 0.003(2) 0.0057(19) 0.004(2)
N1C 0.0249(13) 0.0189(12) 0.0188(13) 0.0086(11) 0.0042(11) 0.0127(11)
C2CA 0.020(3) 0.019(3) 0.018(3) 0.006(2) 0.005(2) 0.013(2)
C3C 0.021(3) 0.012(3) 0.029(4) 0.010(3) 0.010(3) 0.004(2)
C2C 0.023(3) 0.025(3) 0.021(3) 0.010(3) 0.004(3) 0.008(3)
N4C 0.0249(13) 0.0189(12) 0.0188(13) 0.0086(11) 0.0042(11) 0.0127(11)
C5C 0.032(4) 0.039(4) 0.048(5) 0.023(4) 0.023(4) 0.019(3)
C6C 0.046(5) 0.036(4) 0.044(5) 0.024(4) 0.018(4) 0.026(4)
C1D 0.045(2) 0.0269(17) 0.0174(17) 0.0095(14) 0.0070(15) 0.0106(16)
N1D 0.0324(15) 0.0238(14) 0.0195(14) 0.0108(12) 0.0030(12) 0.0100(12)
O1D 0.076(2) 0.0328(15) 0.0188(13) 0.0106(12) 0.0004(14) 0.0034(14)
C2D 0.041(2) 0.0343(19) 0.0226(18) 0.0146(16) 0.0042(15) 0.0158(17)
C3D 0.046(2) 0.032(2) 0.033(2) 0.0169(18) 0.0018(18) 0.0008(18)
C1E 0.0310(18) 0.0277(18) 0.031(2) 0.0198(16) -0.0032(15) -0.0020(15)
O1E 0.0227(11) 0.0166(11) 0.0136(11) 0.0054(9) 0.0036(9) -0.0007(9)

loop_
_atom_type_symbol
_atom_type_description
_atom_type_scat_dispersion_real
_atom_type_scat_dispersion_imag
_atom_type_scat_source
C C 0.0033 0.0016 'International Tables Vol C Tables 4.2.6.8 and 6.1.1.4'
H H 0.0000 0.0000 'International Tables Vol C Tables 4.2.6.8 and 6.1.1.4'
Br Br -0.2901 2.4595 'International Tables Vol C Tables 4.2.6.8 and 6.1.1.4'
Gd Gd -0.1653 3.9035 'International Tables Vol C Tables 4.2.6.8 and 6.1.1.4'
N N 0.0061 0.0033 'International Tables Vol C Tables 4.2.6.8 and 6.1.1.4'
O O 0.0106 0.0060 'International Tables Vol C Tables 4.2.6.8 and 6.1.1.4'
Re Re -1.0185 7.2310 'International Tables Vol C Tables 4.2.6.8 and 6.1.1.4'

loop_
_geom_angle_atom_site_label_1
_geom_angle_atom_site_label_2
_geom_angle_atom_site_label_3
_geom_angle
_geom_angle_site_symmetry_1
_geom_angle_site_symmetry_3
_geom_angle_publ_flag
C5 N1 C1 117.6(2) . . ?
C5 N1 Re1 120.72(19) . . ?
C1 N1 Re1 121.66(18) . . ?
O1C Gd1 O1 108.35(7) . 2_666 ?
O1C Gd1 O3 81.01(7) . . ?
O1 Gd1 O3 147.41(7) 2_666 . ?
O1C Gd1 O1B 135.51(7) . . ?
O1 Gd1 O1B 80.63(7) 2_666 . ?
O3 Gd1 O1B 115.10(7) . . ?
O1C Gd1 O4 150.40(7) . 2_766 ?
O1 Gd1 O4 82.39(7) 2_666 2_766 ?
O3 Gd1 O4 76.33(7) . 2_766 ?
O1B Gd1 O4 72.46(7) . 2_766 ?
O1C Gd1 O2 74.20(7) . . ?
O1 Gd1 O2 79.02(7) 2_666 . ?
O3 Gd1 O2 73.63(7) . . ?
O1B Gd1 O2 148.55(7) . . ?
O4 Gd1 O2 81.27(7) 2_766 . ?
O1C Gd1 O1E 77.45(8) . . ?
O1 Gd1 O1E 140.13(7) 2_666 . ?
O3 Gd1 O1E 71.79(7) . . ?
O1B Gd1 O1E 70.13(7) . . ?
O4 Gd1 O1E 112.39(8) 2_766 . ?
O2 Gd1 O1E 137.96(7) . . ?
O1C Gd1 O1A 70.85(7) . . ?
O1 Gd1 O1A 70.09(7) 2_666 . ?
O3 Gd1 O1A 140.50(7) . . ?
O1B Gd1 O1A 72.04(7) . . ?
O4 Gd1 O1A 137.85(7) 2_766 . ?
O2 Gd1 O1A 121.83(7) . . ?
O1E Gd1 O1A 75.37(7) . . ?
N1 Re1 Br1 179.18(6) . . ?
N1 Re1 Br4 86.32(6) . . ?
Br1 Re1 Br4 94.495(12) . . ?
N1 Re1 Br3 89.11(6) . . ?
Br1 Re1 Br3 90.790(12) . . ?
Br4 Re1 Br3 88.728(13) . . ?
N1 Re1 Br5 89.75(6) . . ?
Br1 Re1 Br5 90.363(12) . . ?
Br4 Re1 Br5 90.225(13) . . ?
Br3 Re1 Br5 178.500(12) . . ?
N1 Re1 Br2 86.61(6) . . ?
Br1 Re1 Br2 92.574(12) . . ?
Br4 Re1 Br2 172.923(11) . . ?
Br3 Re1 Br2 90.852(12) . . ?
Br5 Re1 Br2 90.055(12) . . ?
N1 C1 C2 121.8(3) . . ?
N1 C1 H1 119.1 . . ?
C2 C1 H1 119.1 . . ?
C6 O1 Gd1 131.60(18) . 2_666 ?
C1 C2 C3 120.8(3) . . ?
C1 C2 H2 119.6 . . ?
C3 C2 H2 119.6 . . ?
C6 O2 Gd1 125.09(18) . . ?
C4 C3 C2 117.1(3) . . ?
C4 C3 C7 125.6(2) . . ?
C2 C3 C7 117.3(2) . . ?
C7 O3 Gd1 128.29(17) . . ?
C5 C4 C3 118.6(2) . . ?
C5 C4 C6 117.4(2) . . ?
C3 C4 C6 124.0(2) . . ?
C7 O4 Gd1 151.90(18) . 2_766 ?
N1 C5 C4 123.8(3) . . ?
N1 C5 H5 118.1 . . ?
C4 C5 H5 118.1 . . ?
O1 C6 O2 125.8(3) . . ?
O1 C6 C4 115.7(2) . . ?
O2 C6 C4 118.5(2) . . ?
O4 C7 O3 126.3(3) . . ?
O4 C7 C3 114.8(2) . . ?
O3 C7 C3 118.7(3) . . ?
O1A C1A N1A 124.7(3) . . ?
O1A C1A H1A 117.6 . . ?
N1A C1A H1A 117.6 . . ?
C1A N1A C2A 120.9(3) . . ?
C1A N1A C3A 121.6(3) . . ?
C2A N1A C3A 117.4(3) . . ?
C1A O1A Gd1 131.3(2) . . ?
N1A C2A H2AA 109.5 . . ?
N1A C2A H2AB 109.5 . . ?
H2AA C2A H2AB 109.5 . . ?
N1A C2A H2AC 109.5 . . ?
H2AA C2A H2AC 109.5 . . ?
H2AB C2A H2AC 109.5 . . ?
N1A C3A H3AA 109.5 . . ?
N1A C3A H3AB 109.5 . . ?
H3AA C3A H3AB 109.5 . . ?
N1A C3A H3AC 109.5 . . ?
H3AA C3A H3AC 109.5 . . ?
H3AB C3A H3AC 109.5 . . ?
C1B O1B Gd1 134.0(2) . . ?
O1B C1B N1B 123.8(3) . . ?
O1B C1B H1B 118.1 . . ?
N1B C1B H1B 118.1 . . ?
C1B N1B C3B 120.5(3) . . ?
C1B N1B C2B 120.6(3) . . ?
C3B N1B C2B 118.6(3) . . ?
N1B C2B H2BA 109.5 . . ?
N1B C2B H2BB 109.5 . . ?
H2BA C2B H2BB 109.5 . . ?
N1B C2B H2BC 109.5 . . ?
H2BA C2B H2BC 109.5 . . ?
H2BB C2B H2BC 109.5 . . ?
N1B C3B H3BA 109.5 . . ?
N1B C3B H3BB 109.5 . . ?
H3BA C3B H3BB 109.5 . . ?
N1B C3B H3BC 109.5 . . ?
H3BA C3B H3BC 109.5 . . ?
H3BB C3B H3BC 109.5 . . ?
C2C O1C Gd1 155.1(3) . . ?
C1C O1C Gd1 135.7(3) . . ?
O1C C1C N1C 119(6) . . ?
O1C C1C H1C 120.7 . . ?
N1C C1C H1C 120.7 . . ?
C1C N1C C3C 125(10) . . ?
C1C N1C C2CA 117(9) . . ?
C3C N1C C2CA 118(10) . . ?
N1C C2CA H2CA 109.5 . . ?
N1C C2CA H2CB 109.5 . . ?
H2CA C2CA H2CB 109.5 . . ?
N1C C2CA H2CC 109.5 . . ?
H2CA C2CA H2CC 109.5 . . ?
H2CB C2CA H2CC 109.5 . . ?
N1C C3C H3CA 109.5 . . ?
N1C C3C H3CB 109.5 . . ?
H3CA C3C H3CB 109.5 . . ?
N1C C3C H3CC 109.5 . . ?
H3CA C3C H3CC 109.5 . . ?
H3CB C3C H3CC 109.5 . . ?
O1C C2C N4C 118(6) . . ?
O1C C2C H2C 120.9 . . ?
N4C C2C H2C 120.9 . . ?
C5C N4C C2C 124(10) . . ?
C5C N4C C6C 120(10) . . ?
C2C N4C C6C 116(9) . . ?
N4C C5C H5CA 109.5 . . ?
N4C C5C H5CB 109.5 . . ?
H5CA C5C H5CB 109.5 . . ?
N4C C5C H5CC 109.5 . . ?
H5CA C5C H5CC 109.5 . . ?
H5CB C5C H5CC 109.5 . . ?
N4C C6C H6CA 109.5 . . ?
N4C C6C H6CB 109.5 . . ?
H6CA C6C H6CB 109.5 . . ?
N4C C6C H6CC 109.5 . . ?
H6CA C6C H6CC 109.5 . . ?
H6CB C6C H6CC 109.5 . . ?
O1D C1D N1D 125.1(3) . . ?
C1D N1D C2D 120.7(3) . . ?
C1D N1D C3D 121.4(3) . . ?
C2D N1D C3D 117.8(3) . . ?
N1D C2D H2DA 109.5 . . ?
N1D C2D H2DB 109.5 . . ?
H2DA C2D H2DB 109.5 . . ?
N1D C2D H2DC 109.5 . . ?
H2DA C2D H2DC 109.5 . . ?
H2DB C2D H2DC 109.5 . . ?
N1D C3D H3DA 109.5 . . ?
N1D C3D H3DB 109.5 . . ?
H3DA C3D H3DB 109.5 . . ?
N1D C3D H3DC 109.5 . . ?
H3DA C3D H3DC 109.5 . . ?
H3DB C3D H3DC 109.5 . . ?
O1E C1E H1EA 109.5 . . ?
O1E C1E H1EB 109.5 . . ?
H1EA C1E H1EB 109.5 . . ?
O1E C1E H1EC 109.5 . . ?
H1EA C1E H1EC 109.5 . . ?
H1EB C1E H1EC 109.5 . . ?
C1E O1E Gd1 130.7(2) . . ?
C1E O1E H1ED 109(3) . . ?
Gd1 O1E H1ED 116(3) . . ?

loop_
_geom_bond_atom_site_label_1
_geom_bond_atom_site_label_2
_geom_bond_distance
_geom_bond_site_symmetry_2
_geom_bond_publ_flag
N1 C5 1.340(3) . ?
N1 C1 1.353(4) . ?
N1 Re1 2.184(2) . ?
Gd1 O1C 2.345(2) . ?
Gd1 O1 2.3494(19) 2_666 ?
Gd1 O3 2.3637(19) . ?
Gd1 O1B 2.390(2) . ?
Gd1 O4 2.391(2) 2_766 ?
Gd1 O2 2.397(2) . ?
Gd1 O1E 2.436(2) . ?
Gd1 O1A 2.441(2) . ?
Re1 Br1 2.4830(3) . ?
Re1 Br4 2.4901(4) . ?
Re1 Br3 2.4997(4) . ?
Re1 Br5 2.5046(4) . ?
Re1 Br2 2.5059(3) . ?
C1 C2 1.378(4) . ?
C1 H1 0.9500 . ?
O1 C6 1.257(3) . ?
C2 C3 1.398(4) . ?
C2 H2 0.9500 . ?
O2 C6 1.257(3) . ?
C3 C4 1.397(4) . ?
C3 C7 1.526(4) . ?
O3 C7 1.251(3) . ?
C4 C5 1.390(4) . ?
C4 C6 1.510(4) . ?
O4 C7 1.248(3) . ?
C5 H5 0.9500 . ?
C1A O1A 1.242(3) . ?
C1A N1A 1.318(4) . ?
C1A H1A 0.9500 . ?
N1A C2A 1.451(4) . ?
N1A C3A 1.457(4) . ?
C2A H2AA 0.9800 . ?
C2A H2AB 0.9800 . ?
C2A H2AC 0.9800 . ?
C3A H3AA 0.9800 . ?
C3A H3AB 0.9800 . ?
C3A H3AC 0.9800 . ?
O1B C1B 1.245(4) . ?
C1B N1B 1.319(4) . ?
C1B H1B 0.9500 . ?
N1B C3B 1.457(4) . ?
N1B C2B 1.464(4) . ?
C2B H2BA 0.9800 . ?
C2B H2BB 0.9800 . ?
C2B H2BC 0.9800 . ?
C3B H3BA 0.9800 . ?
C3B H3BB 0.9800 . ?
C3B H3BC 0.9800 . ?
O1C C2C 1.262(7) . ?
O1C C1C 1.267(6) . ?
C1C N1C 1.36(15) . ?
C1C H1C 0.9500 . ?
N1C C3C 1.39(12) . ?
N1C C2CA 1.50(15) . ?
C2CA H2CA 0.9800 . ?
C2CA H2CB 0.9800 . ?
C2CA H2CC 0.9800 . ?
C3C H3CA 0.9800 . ?
C3C H3CB 0.9800 . ?
C3C H3CC 0.9800 . ?
C2C N4C 1.37(15) . ?
C2C H2C 0.9500 . ?
N4C C5C 1.36(14) . ?
N4C C6C 1.50(15) . ?
C5C H5CA 0.9800 . ?
C5C H5CB 0.9800 . ?
C5C H5CC 0.9800 . ?
C6C H6CA 0.9800 . ?
C6C H6CB 0.9800 . ?
C6C H6CC 0.9800 . ?
C1D O1D 1.232(4) . ?
C1D N1D 1.327(4) . ?
N1D C2D 1.454(4) . ?
N1D C3D 1.457(4) . ?
C2D H2DA 0.9800 . ?
C2D H2DB 0.9800 . ?
C2D H2DC 0.9800 . ?
C3D H3DA 0.9800 . ?
C3D H3DB 0.9800 . ?
C3D H3DC 0.9800 . ?
C1E O1E 1.429(4) . ?
C1E H1EA 0.9800 . ?
C1E H1EB 0.9800 . ?
C1E H1EC 0.9800 . ?
O1E H1ED 0.73(4) . ?
